data_4350029
loop_
_publ_author_name
'Liu, Zhanning'
'Jiang, Xingxing'
'Wang, Chiming'
'Liu, Chenxi'
'Lin, Zheshuai'
'Deng, Jinxia'
'Chen, Jun'
'Xing, Xianran'

_publ_section_title
;
 Near-zero thermal expansion coordinated with geometric flexibility and
 \p&#x22EF;\p interaction in anisotropic [Zn8(SiO4)(m-BDC)6]n
;
_journal_issue 7
_journal_name_full 'Inorganic Chemistry Frontiers'
_journal_page_first 1675
_journal_paper_doi 10.1039/C9QI00354A
_journal_volume 6
_journal_year 2019
_chemical_formula_moiety '0.5(C96 H48 O56 Si2 Zn16)'
_chemical_formula_sum 'C48 H24 O28 Si Zn8'
_chemical_formula_weight 1599.72
_space_group_crystal_system tetragonal
_space_group_IT_number 86
_space_group_name_Hall '-P 4bc'
_space_group_name_H-M_alt 'P 42/n :2'
_atom_sites_solution_hydrogens geom
_audit_creation_date 2018-03-06
_audit_creation_method
;
Olex2 1.2
(compiled 2017.03.28 svn.r3405 for OlexSys, GUI svn.r5335)
;
_audit_update_record
;
2018-03-06 deposited with the CCDC.	2019-05-13 downloaded from the CCDC.
;
_cell_angle_alpha 90
_cell_angle_beta 90
_cell_angle_gamma 90
_cell_formula_units_Z 2
_cell_length_a 13.6875(2)
_cell_length_b 13.6875(2)
_cell_length_c 15.0535(3)
_cell_measurement_reflns_used 2810
_cell_measurement_temperature 150.0(7)
_cell_measurement_theta_max 67.0970
_cell_measurement_theta_min 3.2000
_cell_volume 2820.24(8)
_computing_molecular_graphics 'Olex2 (Dolomanov et al., 2009)'
_computing_publication_material 'Olex2 (Dolomanov et al., 2009)'
_computing_structure_refinement 'ShelXL (Sheldrick, 2015)'
_diffrn_ambient_temperature 150.0(7)
_diffrn_measured_fraction_theta_full 0.983
_diffrn_measured_fraction_theta_max 0.983
_diffrn_measurement_device_type 'Xcalibur, Eos, Gemini'
_diffrn_radiation_type CuK\a
_diffrn_radiation_wavelength 1.54184
_diffrn_reflns_av_R_equivalents 0.0138
_diffrn_reflns_av_unetI/netI 0.0190
_diffrn_reflns_Laue_measured_fraction_full 0.983
_diffrn_reflns_Laue_measured_fraction_max 0.983
_diffrn_reflns_limit_h_max 16
_diffrn_reflns_limit_h_min -6
_diffrn_reflns_limit_k_max 15
_diffrn_reflns_limit_k_min -15
_diffrn_reflns_limit_l_max 17
_diffrn_reflns_limit_l_min -8
_diffrn_reflns_number 4937
_diffrn_reflns_point_group_measured_fraction_full 0.983
_diffrn_reflns_point_group_measured_fraction_max 0.983
_diffrn_reflns_theta_full 67.240
_diffrn_reflns_theta_max 67.240
_diffrn_reflns_theta_min 4.366
_exptl_absorpt_coefficient_mu 4.690
_exptl_absorpt_correction_T_max 0.45
_exptl_absorpt_correction_T_min 0.391
_exptl_crystal_colour colorless
_exptl_crystal_density_diffrn 1.884
_exptl_crystal_density_method 'not measured'
_exptl_crystal_description bulk
_exptl_crystal_F_000 1580
_exptl_crystal_size_max 0.2
_exptl_crystal_size_mid 0.2
_exptl_crystal_size_min 0.2
_refine_diff_density_max 0.389
_refine_diff_density_min -0.469
_refine_diff_density_rms 0.079
_refine_ls_extinction_method none
_refine_ls_goodness_of_fit_ref 1.177
_refine_ls_hydrogen_treatment constr
_refine_ls_matrix_type full
_refine_ls_number_parameters 193
_refine_ls_number_reflns 2494
_refine_ls_number_restraints 0
_refine_ls_restrained_S_all 1.177
_refine_ls_R_factor_all 0.0303
_refine_ls_R_factor_gt 0.0278
_refine_ls_shift/su_max 0.000
_refine_ls_shift/su_mean 0.000
_refine_ls_structure_factor_coef Fsqd
_refine_ls_weighting_details 'w=1/[\s^2^(Fo^2^)+(0.0324P)^2^+3.1756P] where P=(Fo^2^+2Fc^2^)/3'
_refine_ls_weighting_scheme calc
_refine_ls_wR_factor_gt 0.0699
_refine_ls_wR_factor_ref 0.0711
_reflns_Friedel_coverage 0.000
_reflns_number_gt 2362
_reflns_number_total 2494
_reflns_threshold_expression 'I > 2\s(I)'
_cod_data_source_file c9qi00354a2.cif
_cod_data_source_block 150k_sq
_cod_original_cell_volume 2820.25(11)
_cod_original_sg_symbol_H-M 'P 42/n'
_cod_database_code 4350029
_shelx_shelxl_version_number 2016/6
_shelx_space_group_comment
;
The symmetry employed for this shelxl refinement is uniquely defined
by the following loop, which should always be used as a source of
symmetry information in preference to the above space-group names.
They are only intended as comments.
;
_olex2_refinement_description
;
1. Fixed Uiso
 At 1.2 times of:
  All C(H) groups
2.a Aromatic/amide H refined with riding coordinates:
 C5(H5), C1(H1), C7(H7), C8(H8), C10(H10), C2AA(H2AA), C1AA(H1AA)
;
_olex2_submission_special_instructions 'No special instructions were received'

loop_
_space_group_symop_operation_xyz
'x, y, z'
'-x+1/2, -y+1/2, z'
'-y, x+1/2, z+1/2'
'y+1/2, -x, z+1/2'
'-x, -y, -z'
'x-1/2, y-1/2, -z'
'y, -x-1/2, -z-1/2'
'-y-1/2, x, -z-1/2'

loop_
_atom_site_label
_atom_site_type_symbol
_atom_site_fract_x
_atom_site_fract_y
_atom_site_fract_z
_atom_site_U_iso_or_equiv
_atom_site_adp_type
_atom_site_occupancy
_atom_site_site_symmetry_order
_atom_site_calc_flag
_atom_site_refinement_flags_posn
_atom_site_refinement_flags_adp
_atom_site_refinement_flags_occupancy
Zn1 Zn 0.11673(3) 0.38498(2) 0.12463(2) 0.01182(11) Uani 1 1 d . . .
Zn2 Zn 0.04091(2) 0.18230(2) 0.17486(2) 0.01076(11) Uani 1 1 d . . .
Si3 Si 0.250000 0.250000 0.250000 0.0086(3) Uani 1 4 d S T P
O1 O 0.05993(15) 0.04173(14) 0.17888(13) 0.0190(4) Uani 1 1 d . . .
O2 O -0.00380(15) 0.43342(15) 0.17845(12) 0.0193(4) Uani 1 1 d . . .
O3 O 0.07627(16) 0.34309(14) 0.00830(13) 0.0213(4) Uani 1 1 d . . .
O4 O 0.15293(13) 0.26812(13) 0.19047(11) 0.0114(4) Uani 1 1 d . . .
O5 O 0.00713(15) 0.20229(15) 0.05040(12) 0.0196(4) Uani 1 1 d . . .
O6 O -0.07101(14) 0.21201(15) 0.25153(13) 0.0197(4) Uani 1 1 d . . .
O0AA O 0.20319(15) 0.49437(15) 0.11727(14) 0.0217(5) Uani 1 1 d . . .
C2 C 0.05461(18) -0.02052(19) 0.23977(17) 0.0128(5) Uani 1 1 d . . .
C3 C 0.02988(19) -0.12294(19) 0.21401(18) 0.0139(5) Uani 1 1 d . . .
C5 C 0.0148(2) -0.1456(2) 0.12560(17) 0.0140(5) Uani 1 1 d . . .
H5 H 0.022888 -0.097983 0.082137 0.017 Uiso 1 1 calc R . .
C1 C 0.0208(2) -0.1947(2) 0.27865(19) 0.0211(6) Uani 1 1 d . . .
H1 H 0.032130 -0.179360 0.337939 0.025 Uiso 1 1 calc R . .
C4 C 0.2344(2) 0.6635(2) 0.11718(18) 0.0161(6) Uani 1 1 d . . .
C0AA C 0.21491(19) 0.5697(2) 0.16496(18) 0.0152(6) Uani 1 1 d . . .
C6 C -0.0125(2) -0.2397(2) 0.10199(18) 0.0146(5) Uani 1 1 d . . .
C7 C -0.0050(3) -0.2886(2) 0.25535(19) 0.0265(7) Uani 1 1 d . . .
H7 H -0.010187 -0.336653 0.298774 0.032 Uiso 1 1 calc R . .
C8 C -0.0232(2) -0.3115(2) 0.16702(19) 0.0224(6) Uani 1 1 d . . .
H8 H -0.042394 -0.374293 0.151312 0.027 Uiso 1 1 calc R . .
C10 C 0.2345(3) 0.6640(2) 0.0249(2) 0.0300(8) Uani 1 1 d . . .
H10 H 0.224055 0.606254 -0.006174 0.036 Uiso 1 1 calc R . .
C2AA C 0.250000 0.750000 0.1638(3) 0.0139(7) Uani 1 2 d S T P
H2AA H 0.250000 0.750001 0.225593 0.017 Uiso 1 2 calc RS T P
C1AA C 0.250000 0.750000 -0.0206(3) 0.0407(13) Uani 1 2 d S T P
H1AA H 0.250002 0.749999 -0.082359 0.049 Uiso 1 2 calc RS T P
C3AA C 0.0333(2) 0.2635(2) -0.00705(18) 0.0155(5) Uani 1 1 d . . .

loop_
_atom_site_aniso_label
_atom_site_aniso_U_11
_atom_site_aniso_U_22
_atom_site_aniso_U_33
_atom_site_aniso_U_23
_atom_site_aniso_U_13
_atom_site_aniso_U_12
Zn1 0.0162(2) 0.00872(18) 0.01053(19) -0.00055(13) -0.00233(13) -0.00015(13)
Zn2 0.01193(19) 0.01270(19) 0.00765(18) 0.00090(13) -0.00065(13) -0.00305(13)
Si3 0.0078(4) 0.0078(4) 0.0103(6) 0.000 0.000 0.000
O1 0.0306(11) 0.0114(9) 0.0150(10) 0.0004(8) 0.0006(8) -0.0024(8)
O2 0.0199(10) 0.0253(11) 0.0128(10) -0.0009(8) 0.0041(8) 0.0067(8)
O3 0.0379(12) 0.0155(10) 0.0103(9) -0.0023(8) -0.0027(8) -0.0052(9)
O4 0.0110(9) 0.0100(8) 0.0133(9) 0.0019(7) -0.0027(7) -0.0025(7)
O5 0.0245(11) 0.0249(11) 0.0095(9) 0.0031(8) -0.0041(8) -0.0067(8)
O6 0.0154(10) 0.0263(11) 0.0175(10) 0.0007(8) 0.0051(8) 0.0000(8)
O0AA 0.0246(11) 0.0148(10) 0.0255(11) -0.0021(8) 0.0036(9) -0.0071(8)
C2 0.0094(12) 0.0157(13) 0.0135(13) -0.0022(11) 0.0008(10) 0.0004(10)
C3 0.0142(13) 0.0146(13) 0.0130(12) -0.0013(11) 0.0011(10) 0.0008(10)
C5 0.0157(13) 0.0143(13) 0.0119(13) 0.0026(10) -0.0013(10) 0.0011(10)
C1 0.0322(17) 0.0209(15) 0.0101(13) 0.0003(11) -0.0029(12) 0.0002(12)
C4 0.0168(14) 0.0168(14) 0.0146(13) 0.0003(11) -0.0026(10) -0.0036(11)
C0AA 0.0118(13) 0.0133(14) 0.0205(14) 0.0018(11) -0.0004(11) 0.0000(10)
C6 0.0174(13) 0.0145(13) 0.0119(13) 0.0000(11) -0.0014(10) 0.0013(10)
C7 0.050(2) 0.0182(15) 0.0116(13) 0.0068(12) -0.0049(13) -0.0043(14)
C8 0.0366(18) 0.0141(14) 0.0165(14) -0.0006(11) -0.0030(12) -0.0052(12)
C10 0.053(2) 0.0193(16) 0.0179(15) -0.0041(12) -0.0009(14) -0.0119(14)
C2AA 0.0126(18) 0.0167(19) 0.0124(18) 0.000 0.000 -0.0011(15)
C1AA 0.082(4) 0.028(3) 0.012(2) 0.000 0.000 -0.015(3)
C3AA 0.0176(13) 0.0146(13) 0.0143(13) 0.0008(11) -0.0012(11) 0.0014(10)

loop_
_atom_type_symbol
_atom_type_description
_atom_type_scat_dispersion_real
_atom_type_scat_dispersion_imag
_atom_type_scat_source
C C 0.0181 0.0091 'International Tables Vol C Tables 4.2.6.8 and 6.1.1.4'
H H 0.0000 0.0000 'International Tables Vol C Tables 4.2.6.8 and 6.1.1.4'
O O 0.0492 0.0322 'International Tables Vol C Tables 4.2.6.8 and 6.1.1.4'
Si Si 0.2541 0.3302 'International Tables Vol C Tables 4.2.6.8 and 6.1.1.4'
Zn Zn -1.5491 0.6778 'International Tables Vol C Tables 4.2.6.8 and 6.1.1.4'

loop_
_geom_angle_atom_site_label_1
_geom_angle_atom_site_label_2
_geom_angle_atom_site_label_3
_geom_angle
_geom_angle_site_symmetry_1
_geom_angle_site_symmetry_3
O2 Zn1 Zn2 85.34(6) . .
O3 Zn1 Zn2 81.78(6) . .
O3 Zn1 O2 103.62(9) . .
O3 Zn1 O4 106.97(8) . .
O4 Zn1 Zn2 38.23(5) . .
O4 Zn1 O2 106.43(8) . .
O0AA Zn1 Zn2 159.27(7) . .
O0AA Zn1 O2 106.31(9) . .
O0AA Zn1 O3 111.03(9) . .
O0AA Zn1 O4 121.05(8) . .
O1 Zn2 Zn1 149.44(6) . .
O1 Zn2 O4 119.25(8) . .
O1 Zn2 O5 101.58(8) . .
O1 Zn2 O6 106.97(8) . .
O4 Zn2 Zn1 38.23(5) . .
O4 Zn2 O5 102.60(8) . .
O4 Zn2 O6 114.80(8) . .
O5 Zn2 Zn1 73.46(6) . .
O5 Zn2 O6 110.57(9) . .
O6 Zn2 Zn1 102.86(6) . .
O4 Si3 O4 112.91(12) . 2
O4 Si3 O4 112.91(12) 7_566 8_656
O4 Si3 O4 107.78(6) . 7_566
O4 Si3 O4 107.78(6) 8_656 2
O4 Si3 O4 107.78(6) . 8_656
O4 Si3 O4 107.78(6) 7_566 2
C2 O1 Zn2 133.49(18) . .
C2 O2 Zn1 126.96(18) 7_566 .
C3AA O3 Zn1 124.01(18) . .
Zn2 O4 Zn1 103.54(8) . .
Si3 O4 Zn1 128.01(10) . .
Si3 O4 Zn2 128.32(10) . .
C3AA O5 Zn2 133.45(18) . .
C0AA O6 Zn2 125.68(19) 8_656 .
C0AA O0AA Zn1 133.08(19) . .
O1 C2 O2 125.6(3) . 8_656
O1 C2 C3 117.5(2) . .
O2 C2 C3 116.9(2) 8_656 .
C5 C3 C2 119.6(2) . .
C5 C3 C1 120.2(3) . .
C1 C3 C2 120.2(2) . .
C3 C5 C6 119.7(2) . .
C7 C1 C3 120.3(3) . .
C10 C4 C0AA 119.0(3) . .
C10 C4 C2AA 120.0(3) . .
C2AA C4 C0AA 121.0(3) . .
O6 C0AA O0AA 125.1(3) 7_566 .
O6 C0AA C4 118.3(2) 7_566 .
O0AA C0AA C4 116.7(2) . .
C5 C6 C8 120.2(3) . .
C5 C6 C3AA 120.0(2) . 5
C8 C6 C3AA 119.9(2) . 5
C1 C7 C8 120.0(3) . .
C7 C8 C6 119.7(3) . .
C1AA C10 C4 120.1(3) . .
C4 C2AA C4 119.5(4) 2_565 .
C10 C1AA C10 120.4(4) . 2_565
O3 C3AA C6 117.0(2) . 5
O5 C3AA O3 125.7(3) . .
O5 C3AA C6 117.3(2) . 5

loop_
_geom_bond_atom_site_label_1
_geom_bond_atom_site_label_2
_geom_bond_distance
_geom_bond_site_symmetry_2
Zn1 Zn2 3.0569(5) .
Zn1 O2 1.9538(19) .
Zn1 O3 1.9241(19) .
Zn1 O4 1.9458(18) .
Zn1 O0AA 1.912(2) .
Zn2 O1 1.9425(19) .
Zn2 O4 1.9457(17) .
Zn2 O5 1.9492(19) .
Zn2 O6 1.9606(19) .
Si3 O4 1.6218(17) 7_566
Si3 O4 1.6218(17) 2
Si3 O4 1.6218(17) .
Si3 O4 1.6218(17) 8_656
O1 C2 1.254(3) .
O2 C2 1.263(3) 7_566
O3 C3AA 1.259(3) .
O5 C3AA 1.257(3) .
O6 C0AA 1.258(3) 8_656
O0AA C0AA 1.266(3) .
C2 C3 1.493(4) .
C3 C5 1.382(4) .
C3 C1 1.388(4) .
C5 C6 1.387(4) .
C1 C7 1.378(4) .
C4 C0AA 1.496(4) .
C4 C10 1.389(4) .
C4 C2AA 1.393(3) .
C6 C8 1.394(4) .
C6 C3AA 1.493(4) 5
C7 C8 1.388(4) .
C10 C1AA 1.378(4) .
